data_7045972
loop_
_publ_author_name
'Currie, Lucy'
'Rocchigiani, Luca'
'Hughes, David L.'
'Bochmann, Manfred'

_publ_section_title
;
 Carbon-sulfur bond formation by reductive elimination of gold(iii)
 thiolates.
;
_journal_issue 18
_journal_name_full 'Dalton transactions (Cambridge, England : 2003)'
_journal_page_first 6333
_journal_page_last 6343
_journal_paper_doi 10.1039/c8dt00906f
_journal_volume 47
_journal_year 2018
_chemical_formula_moiety 'C70 H86 N2 S2 Au2, 2(C36 H2 B2 N F30), 2O'
_chemical_formula_structural '[Au2(Pyr-2-C6H3-tBu,2-C6H4-tBu)2(mu-S-adm)2],2{NH2-{B(C6F5)3}2]'
_chemical_formula_sum 'C142 H90 Au2 B4 F60 N4 O2 S2'
_chemical_formula_weight 3525.47
_space_group_crystal_system triclinic
_space_group_IT_number 2
_space_group_name_Hall '-P 1'
_space_group_name_H-M_alt 'P -1'
_symmetry_space_group_name_Hall '-P 1'
_symmetry_space_group_name_H-M 'P -1'
_atom_sites_solution_hydrogens geom
_atom_sites_solution_primary dual
_atom_sites_solution_secondary difmap
_audit_creation_method SHELXL-2014/7
_audit_update_record
;
2018-01-23 deposited with the CCDC.
2018-03-29 downloaded from the CCDC.
;
_cell_angle_alpha 70.367(4)
_cell_angle_beta 84.345(4)
_cell_angle_gamma 70.653(5)
_cell_formula_units_Z 1
_cell_length_a 15.0100(8)
_cell_length_b 15.8427(8)
_cell_length_c 16.5234(7)
_cell_measurement_reflns_used 5621
_cell_measurement_temperature 293(2)
_cell_measurement_theta_max 21.2970
_cell_measurement_theta_min 3.1630
_cell_volume 3491.5(3)
_computing_cell_refinement
;
CrysAlisPro, Agilent Technologies, Version 1.171.37.35 
;
_computing_data_collection
;
CrysAlisPro, Agilent Technologies, Version 1.171.37.35 
;
_computing_data_reduction
;
CrysAlisPro, Agilent Technologies, Version 1.171.37.35
;
_computing_molecular_graphics 'ORTEP (Johnson, 1976 and Farrugia, 2012)'
_computing_publication_material 'SHELXL-2014/7 (Sheldrick, 2015) and WINGX (Farrugia, 2012)'
_computing_structure_refinement 'SHELXL-2014/7 (Sheldrick, 2015)'
_computing_structure_solution 'SHELXS-97 (Sheldrick, 2008)'
_diffrn_ambient_temperature 295(1)
_diffrn_detector_area_resol_mean 16.0050
_diffrn_measured_fraction_theta_full 0.996
_diffrn_measured_fraction_theta_max 0.996
_diffrn_measurement_device_type 'Oxford Diffraction Xcalibur 3/Sapphire3 CCD'
_diffrn_measurement_method 'Thin slice \f and \w scans'
_diffrn_radiation_monochromator graphite
_diffrn_radiation_source 'Enhance (Mo) X-ray Source'
_diffrn_radiation_type Mo-K\a
_diffrn_radiation_wavelength 0.71073
_diffrn_reflns_av_R_equivalents 0.1215
_diffrn_reflns_av_unetI/netI 0.1134
_diffrn_reflns_Laue_measured_fraction_full 0.996
_diffrn_reflns_Laue_measured_fraction_max 0.996
_diffrn_reflns_limit_h_max 16
_diffrn_reflns_limit_h_min -16
_diffrn_reflns_limit_k_max 17
_diffrn_reflns_limit_k_min -17
_diffrn_reflns_limit_l_max 17
_diffrn_reflns_limit_l_min -17
_diffrn_reflns_number 37382
_diffrn_reflns_point_group_measured_fraction_full 0.996
_diffrn_reflns_point_group_measured_fraction_max 0.996
_diffrn_reflns_theta_full 22.500
_diffrn_reflns_theta_max 22.500
_diffrn_reflns_theta_min 3.515
_exptl_absorpt_coefficient_mu 2.263
_exptl_absorpt_correction_T_max 1.000
_exptl_absorpt_correction_T_min 0.817
_exptl_absorpt_correction_type multi-scan
_exptl_absorpt_process_details
;
 CrysAlisPro, Agilent Technologies, Version 1.171.37.35 
 Empirical absorption correction using spherical harmonics,
  implemented in SCALE3 ABSPACK scaling algorithm.
;
_exptl_crystal_colour colourless
_exptl_crystal_density_diffrn 1.677
_exptl_crystal_description block
_exptl_crystal_F_000 1736
_exptl_crystal_size_max 0.19
_exptl_crystal_size_mid 0.10
_exptl_crystal_size_min 0.07
_refine_diff_density_max 1.228
_refine_diff_density_min -0.963
_refine_diff_density_rms 0.103
_refine_ls_extinction_method none
_refine_ls_goodness_of_fit_ref 1.044
_refine_ls_hydrogen_treatment constr
_refine_ls_matrix_type full
_refine_ls_number_parameters 983
_refine_ls_number_reflns 9083
_refine_ls_number_restraints 0
_refine_ls_restrained_S_all 1.044
_refine_ls_R_factor_all 0.0929
_refine_ls_R_factor_gt 0.0654
_refine_ls_shift/su_max 0.001
_refine_ls_shift/su_mean 0.000
_refine_ls_structure_factor_coef Fsqd
_refine_ls_weighting_details 'w=1/[\s^2^(Fo^2^)+(0.0402P)^2^] where P=(Fo^2^+2Fc^2^)/3'
_refine_ls_weighting_scheme calc
_refine_ls_wR_factor_gt 0.1206
_refine_ls_wR_factor_ref 0.1316
_reflns_Friedel_coverage 0.000
_reflns_number_gt 6857
_reflns_number_total 9083
_reflns_threshold_expression 'I > 2\s(I)'
_cod_data_source_file c8dt00906f2.cif
_cod_data_source_block lucy2ay
_cod_depositor_comments 'Adding full bibliography for 7045972.cif.'
_cod_database_code 7045972
_shelx_shelxl_version_number 2014/7
_shelx_space_group_comment
;
The symmetry employed for this shelxl refinement is uniquely defined
by the following loop, which should always be used as a source of
symmetry information in preference to the above space-group names.
They are only intended as comments.
;

loop_
_space_group_symop_operation_xyz
'x, y, z'
'-x, -y, -z'

loop_
_atom_site_label
_atom_site_type_symbol
_atom_site_fract_x
_atom_site_fract_y
_atom_site_fract_z
_atom_site_U_iso_or_equiv
_atom_site_adp_type
_atom_site_occupancy
_atom_site_site_symmetry_order
_atom_site_calc_flag
_atom_site_refinement_flags_posn
_atom_site_refinement_flags_adp
_atom_site_refinement_flags_occupancy
Au Au 0.42522(2) 0.56233(3) 0.40726(2) 0.04778(15) Uani 1 1 d . . .
S1 S 0.40501(16) 0.50366(16) 0.55447(15) 0.0479(6) Uani 1 1 d . . .
C1 C 0.3810(6) 0.3905(6) 0.5683(6) 0.043(2) Uani 1 1 d . . .
C2 C 0.3574(8) 0.3496(7) 0.6571(7) 0.079(3) Uani 1 1 d . . .
H2A H 0.3038 0.3953 0.6730 0.095 Uiso 1 1 calc R U .
H2B H 0.4104 0.3355 0.6940 0.095 Uiso 1 1 calc R U .
C3 C 0.3336(9) 0.2599(8) 0.6711(7) 0.079(3) Uani 1 1 d . . .
H3 H 0.3170 0.2343 0.7312 0.094 Uiso 1 1 calc R U .
C4 C 0.4163(8) 0.1887(7) 0.6474(9) 0.092(4) Uani 1 1 d . . .
H4A H 0.4695 0.1722 0.6848 0.110 Uiso 1 1 calc R U .
H4B H 0.4005 0.1318 0.6554 0.110 Uiso 1 1 calc R U .
C5 C 0.4425(9) 0.2262(8) 0.5578(10) 0.092(4) Uani 1 1 d . . .
H5 H 0.4978 0.1793 0.5440 0.111 Uiso 1 1 calc R U .
C6 C 0.4649(7) 0.3200(7) 0.5416(8) 0.081(4) Uani 1 1 d . . .
H6A H 0.5206 0.3074 0.5745 0.097 Uiso 1 1 calc R U .
H6B H 0.4775 0.3462 0.4811 0.097 Uiso 1 1 calc R U .
C7 C 0.2985(8) 0.4123(6) 0.5079(7) 0.078(4) Uani 1 1 d . . .
H7A H 0.3155 0.4380 0.4487 0.094 Uiso 1 1 calc R U .
H7B H 0.2432 0.4589 0.5206 0.094 Uiso 1 1 calc R U .
C8 C 0.2755(8) 0.3183(8) 0.5209(9) 0.088(4) Uani 1 1 d . . .
H8 H 0.2228 0.3312 0.4832 0.105 Uiso 1 1 calc R U .
C9 C 0.3627(10) 0.2498(9) 0.4989(9) 0.102(4) Uani 1 1 d . . .
H9A H 0.3497 0.1925 0.5031 0.123 Uiso 1 1 calc R U .
H9B H 0.3801 0.2772 0.4402 0.123 Uiso 1 1 calc R U .
C10 C 0.2495(7) 0.2845(9) 0.6114(10) 0.095(4) Uani 1 1 d . . .
H10A H 0.2306 0.2289 0.6216 0.114 Uiso 1 1 calc R U .
H10B H 0.1963 0.3330 0.6240 0.114 Uiso 1 1 calc R U .
N11 N 0.4301(5) 0.6156(5) 0.2722(4) 0.0437(19) Uani 1 1 d . . .
C12 C 0.3582(6) 0.6971(6) 0.2384(6) 0.048(2) Uani 1 1 d . . .
C13 C 0.3600(7) 0.7502(7) 0.1549(7) 0.065(3) Uani 1 1 d . . .
H13 H 0.3116 0.8066 0.1320 0.079 Uiso 1 1 calc R U .
C14 C 0.4341(8) 0.7200(8) 0.1041(7) 0.075(3) Uani 1 1 d . . .
H14 H 0.4382 0.7575 0.0478 0.090 Uiso 1 1 calc R U .
C15 C 0.5017(8) 0.6340(8) 0.1377(7) 0.072(3) Uani 1 1 d . . .
H15 H 0.5505 0.6131 0.1027 0.086 Uiso 1 1 calc R U .
C16 C 0.4995(7) 0.5768(7) 0.2226(6) 0.052(3) Uani 1 1 d . . .
C121 C 0.2790(7) 0.7157(6) 0.2983(6) 0.050(3) Uani 1 1 d . . .
C122 C 0.2872(6) 0.6502(6) 0.3830(6) 0.053(3) Uani 1 1 d . . .
C123 C 0.2150(6) 0.6610(6) 0.4390(6) 0.052(3) Uani 1 1 d . . .
H123 H 0.2231 0.6190 0.4949 0.062 Uiso 1 1 calc R U .
C124 C 0.1313(7) 0.7313(6) 0.4159(7) 0.053(3) Uani 1 1 d . . .
C125 C 0.1226(7) 0.7939(7) 0.3325(7) 0.068(3) Uani 1 1 d . . .
H125 H 0.0658 0.8423 0.3149 0.082 Uiso 1 1 calc R U .
C126 C 0.1956(7) 0.7866(7) 0.2748(7) 0.062(3) Uani 1 1 d . . .
H126 H 0.1878 0.8304 0.2198 0.075 Uiso 1 1 calc R U .
C127 C 0.0480(7) 0.7368(8) 0.4782(7) 0.063(3) Uani 1 1 d . . .
C128 C 0.0119(8) 0.6550(9) 0.4860(9) 0.113(5) Uani 1 1 d . . .
H12A H -0.0097 0.6617 0.4306 0.170 Uiso 1 1 calc R U .
H12B H 0.0620 0.5963 0.5065 0.170 Uiso 1 1 calc R U .
H12C H -0.0394 0.6556 0.5256 0.170 Uiso 1 1 calc R U .
C129 C 0.0812(8) 0.7257(9) 0.5646(8) 0.100(4) Uani 1 1 d . . .
H12D H 0.1323 0.6675 0.5844 0.150 Uiso 1 1 calc R U .
H12E H 0.1027 0.7777 0.5604 0.150 Uiso 1 1 calc R U .
H12F H 0.0302 0.7246 0.6043 0.150 Uiso 1 1 calc R U .
C130 C -0.0328(8) 0.8297(9) 0.4494(8) 0.115(5) Uani 1 1 d . . .
H13A H -0.0557 0.8388 0.3939 0.173 Uiso 1 1 calc R U .
H13B H -0.0831 0.8279 0.4900 0.173 Uiso 1 1 calc R U .
H13C H -0.0106 0.8810 0.4461 0.173 Uiso 1 1 calc R U .
C161 C 0.5585(6) 0.4802(6) 0.2540(6) 0.047(2) Uani 1 1 d . . .
C162 C 0.5161(7) 0.4100(7) 0.2934(6) 0.056(3) Uani 1 1 d . . .
H162 H 0.4533 0.4278 0.3097 0.067 Uiso 1 1 calc R U .
C163 C 0.5646(7) 0.3155(7) 0.3086(6) 0.061(3) Uani 1 1 d . . .
H163 H 0.5339 0.2709 0.3338 0.073 Uiso 1 1 calc R U .
C164 C 0.6592(8) 0.2858(8) 0.2867(7) 0.066(3) Uani 1 1 d . . .
C165 C 0.7022(7) 0.3539(8) 0.2549(7) 0.067(3) Uani 1 1 d . . .
H165 H 0.7667 0.3345 0.2449 0.080 Uiso 1 1 calc R U .
C166 C 0.6551(7) 0.4507(8) 0.2363(6) 0.060(3) Uani 1 1 d . . .
H166 H 0.6871 0.4945 0.2128 0.071 Uiso 1 1 calc R U .
C167 C 0.7092(9) 0.1824(7) 0.2932(8) 0.074(3) Uani 1 1 d . . .
C168 C 0.6767(11) 0.1146(8) 0.3688(9) 0.144(7) Uani 1 1 d . . .
H16A H 0.6093 0.1310 0.3664 0.216 Uiso 1 1 calc R U .
H16B H 0.7052 0.0514 0.3670 0.216 Uiso 1 1 calc R U .
H16C H 0.6951 0.1183 0.4213 0.216 Uiso 1 1 calc R U .
C169 C 0.6815(11) 0.1716(8) 0.2126(9) 0.128(6) Uani 1 1 d . . .
H16D H 0.6140 0.1890 0.2092 0.192 Uiso 1 1 calc R U .
H16E H 0.7037 0.2118 0.1632 0.192 Uiso 1 1 calc R U .
H16F H 0.7092 0.1070 0.2142 0.192 Uiso 1 1 calc R U .
C170 C 0.8130(10) 0.1555(9) 0.2984(12) 0.161(8) Uani 1 1 d . . .
H17A H 0.8349 0.1980 0.2507 0.242 Uiso 1 1 calc R U .
H17B H 0.8308 0.1590 0.3512 0.242 Uiso 1 1 calc R U .
H17C H 0.8409 0.0921 0.2969 0.242 Uiso 1 1 calc R U .
N3 N 0.1518(5) 0.2731(5) 0.1135(5) 0.063(2) Uani 1 1 d . . .
H3A H 0.0907 0.2942 0.1248 0.076 Uiso 1 1 calc R U .
H3B H 0.1580 0.3077 0.0595 0.076 Uiso 1 1 calc R U .
B3 B 0.1656(8) 0.1699(8) 0.1068(8) 0.055(3) Uani 1 1 d . . .
C31 C 0.2472(7) 0.1377(7) 0.0402(6) 0.057(3) Uani 1 1 d . . .
C32 C 0.2968(8) 0.1917(8) -0.0153(7) 0.072(3) Uani 1 1 d . . .
C33 C 0.3625(10) 0.1604(11) -0.0731(8) 0.088(4) Uani 1 1 d . . .
C34 C 0.3811(10) 0.0734(12) -0.0759(9) 0.097(4) Uani 1 1 d . . .
C35 C 0.3316(11) 0.0168(10) -0.0268(8) 0.095(4) Uani 1 1 d . . .
C36 C 0.2655(8) 0.0501(8) 0.0299(7) 0.068(3) Uani 1 1 d . . .
F32 F 0.2832(5) 0.2810(5) -0.0185(4) 0.091(2) Uani 1 1 d . . .
F33 F 0.4082(6) 0.2186(6) -0.1247(5) 0.131(3) Uani 1 1 d . . .
F34 F 0.4468(6) 0.0416(6) -0.1305(5) 0.157(4) Uani 1 1 d . . .
F35 F 0.3453(6) -0.0704(5) -0.0307(5) 0.131(3) Uani 1 1 d . . .
F36 F 0.2178(5) -0.0081(4) 0.0757(4) 0.0839(19) Uani 1 1 d . . .
C41 C 0.1792(7) 0.0958(7) 0.2046(7) 0.056(3) Uani 1 1 d . . .
C42 C 0.2571(8) 0.0144(8) 0.2389(7) 0.061(3) Uani 1 1 d . . .
C43 C 0.2617(8) -0.0480(8) 0.3219(8) 0.064(3) Uani 1 1 d . . .
C44 C 0.1853(10) -0.0312(9) 0.3754(7) 0.079(4) Uani 1 1 d . . .
C45 C 0.1080(9) 0.0449(8) 0.3451(8) 0.069(3) Uani 1 1 d . . .
C46 C 0.1075(8) 0.1064(8) 0.2648(8) 0.062(3) Uani 1 1 d . . .
F42 F 0.3362(4) -0.0051(4) 0.1917(4) 0.0732(17) Uani 1 1 d . . .
F43 F 0.3389(5) -0.1222(4) 0.3488(4) 0.098(2) Uani 1 1 d . . .
F44 F 0.1906(6) -0.0933(5) 0.4544(4) 0.111(2) Uani 1 1 d . . .
F45 F 0.0356(5) 0.0606(5) 0.3980(5) 0.110(2) Uani 1 1 d . . .
F46 F 0.0302(4) 0.1817(4) 0.2404(4) 0.0853(19) Uani 1 1 d . . .
C51 C 0.0649(8) 0.1811(8) 0.0632(8) 0.070(3) Uani 1 1 d . . .
C52 C 0.0158(9) 0.1163(10) 0.0870(8) 0.088(4) Uani 1 1 d . . .
C53 C -0.0645(11) 0.1293(16) 0.0470(12) 0.121(6) Uani 1 1 d . . .
C54 C -0.1027(13) 0.2022(19) -0.0225(16) 0.157(9) Uani 1 1 d . . .
C55 C -0.0548(12) 0.2681(14) -0.0504(10) 0.119(6) Uani 1 1 d . . .
C56 C 0.0275(9) 0.2542(10) -0.0107(8) 0.086(4) Uani 1 1 d . . .
F52 F 0.0431(5) 0.0378(6) 0.1562(5) 0.113(3) Uani 1 1 d . . .
F53 F -0.1089(7) 0.0625(8) 0.0756(6) 0.178(4) Uani 1 1 d . . .
F54 F -0.1798(6) 0.2147(9) -0.0622(7) 0.207(5) Uani 1 1 d . . .
F55 F -0.0863(7) 0.3452(7) -0.1212(6) 0.161(4) Uani 1 1 d . . .
F56 F 0.0711(5) 0.3198(5) -0.0460(4) 0.103(2) Uani 1 1 d . . .
B4 B 0.2025(8) 0.3116(8) 0.1705(7) 0.053(3) Uani 1 1 d . . .
C61 C 0.1223(7) 0.3809(7) 0.2174(7) 0.056(3) Uani 1 1 d . . .
C62 C 0.0268(8) 0.4152(8) 0.2045(8) 0.078(3) Uani 1 1 d . . .
C63 C -0.0342(10) 0.4796(9) 0.2403(10) 0.095(4) Uani 1 1 d . . .
C64 C 0.0003(12) 0.5148(12) 0.2887(11) 0.124(6) Uani 1 1 d . . .
C65 C 0.0949(11) 0.4858(9) 0.3024(8) 0.091(4) Uani 1 1 d . . .
C66 C 0.1522(8) 0.4213(7) 0.2659(8) 0.071(3) Uani 1 1 d . . .
F62 F -0.0171(4) 0.3847(5) 0.1571(5) 0.098(2) Uani 1 1 d . . .
F63 F -0.1282(5) 0.5079(6) 0.2254(6) 0.149(4) Uani 1 1 d . . .
F64 F -0.0578(6) 0.5772(6) 0.3233(7) 0.185(5) Uani 1 1 d . . .
F65 F 0.1331(6) 0.5214(5) 0.3506(6) 0.138(3) Uani 1 1 d . . .
F66 F 0.2451(5) 0.3961(4) 0.2841(4) 0.0803(19) Uani 1 1 d . . .
C71 C 0.2539(7) 0.3871(6) 0.1056(6) 0.052(3) Uani 1 1 d . . .
C72 C 0.2020(7) 0.4632(8) 0.0382(7) 0.061(3) Uani 1 1 d . . .
C73 C 0.2292(8) 0.5389(8) -0.0120(7) 0.066(3) Uani 1 1 d . . .
C74 C 0.3149(9) 0.5436(8) 0.0060(7) 0.071(3) Uani 1 1 d . . .
C75 C 0.3707(8) 0.4724(9) 0.0706(8) 0.073(3) Uani 1 1 d . . .
C76 C 0.3408(8) 0.3976(7) 0.1190(7) 0.060(3) Uani 1 1 d . . .
F72 F 0.1151(4) 0.4658(4) 0.0191(4) 0.0742(17) Uani 1 1 d . . .
F73 F 0.1739(5) 0.6094(4) -0.0746(4) 0.095(2) Uani 1 1 d . . .
F74 F 0.3439(5) 0.6175(5) -0.0404(4) 0.109(2) Uani 1 1 d . . .
F75 F 0.4539(5) 0.4753(5) 0.0904(4) 0.100(2) Uani 1 1 d . . .
F76 F 0.3985(4) 0.3343(4) 0.1847(4) 0.0743(17) Uani 1 1 d . . .
C81 C 0.2740(6) 0.2221(6) 0.2424(6) 0.050(3) Uani 1 1 d . . .
C82 C 0.3628(7) 0.1705(7) 0.2199(6) 0.056(3) Uani 1 1 d . . .
C83 C 0.4285(8) 0.0974(7) 0.2781(8) 0.068(3) Uani 1 1 d . . .
C84 C 0.4031(9) 0.0693(7) 0.3630(8) 0.069(3) Uani 1 1 d . . .
C85 C 0.3147(9) 0.1131(8) 0.3880(7) 0.070(3) Uani 1 1 d . . .
C86 C 0.2543(7) 0.1869(7) 0.3270(7) 0.059(3) Uani 1 1 d . . .
F82 F 0.3896(4) 0.1925(4) 0.1373(4) 0.0746(17) Uani 1 1 d . . .
F83 F 0.5124(5) 0.0533(4) 0.2517(5) 0.097(2) Uani 1 1 d . . .
F84 F 0.4630(5) -0.0040(4) 0.4207(5) 0.110(3) Uani 1 1 d . . .
F85 F 0.2879(5) 0.0811(4) 0.4697(4) 0.096(2) Uani 1 1 d . . .
F86 F 0.1690(4) 0.2252(4) 0.3578(4) 0.0785(18) Uani 1 1 d . . .
O1 O 0.7910(14) 0.9241(10) 0.2196(11) 0.120(7) Uani 0.5 1 d . . P
O2 O 0.919(2) 0.795(2) 0.2031(15) 0.273(17) Uani 0.5 1 d . . P

loop_
_atom_site_aniso_label
_atom_site_aniso_U_11
_atom_site_aniso_U_22
_atom_site_aniso_U_33
_atom_site_aniso_U_23
_atom_site_aniso_U_13
_atom_site_aniso_U_12
Au 0.0367(2) 0.0557(3) 0.0492(3) -0.01500(19) -0.00179(18) -0.01378(18)
S1 0.0370(13) 0.0508(14) 0.0483(15) -0.0093(12) -0.0034(12) -0.0100(12)
C1 0.025(5) 0.036(5) 0.046(6) 0.014(4) -0.010(5) -0.006(4)
C2 0.099(9) 0.083(8) 0.077(9) -0.027(7) 0.018(7) -0.060(7)
C3 0.103(10) 0.080(8) 0.056(7) -0.012(6) 0.011(7) -0.045(8)
C4 0.070(8) 0.047(7) 0.139(13) -0.003(8) -0.010(9) -0.017(7)
C5 0.097(10) 0.051(7) 0.138(13) -0.046(8) 0.025(10) -0.025(7)
C6 0.078(8) 0.083(8) 0.108(10) -0.055(8) 0.020(7) -0.038(7)
C7 0.093(9) 0.041(6) 0.095(9) -0.004(6) -0.030(8) -0.024(6)
C8 0.055(8) 0.087(9) 0.115(12) -0.004(8) -0.024(8) -0.036(7)
C9 0.119(12) 0.100(10) 0.113(12) -0.033(9) -0.008(10) -0.066(10)
C10 0.050(7) 0.087(9) 0.156(14) -0.035(9) 0.028(9) -0.043(7)
N11 0.039(4) 0.042(4) 0.046(5) -0.010(4) -0.007(4) -0.010(4)
C12 0.036(6) 0.051(6) 0.058(7) -0.013(5) -0.005(5) -0.020(5)
C13 0.060(7) 0.069(7) 0.050(7) -0.004(6) -0.005(6) -0.013(6)
C14 0.086(9) 0.079(8) 0.059(8) -0.004(7) -0.003(7) -0.044(7)
C15 0.077(8) 0.085(8) 0.049(7) -0.021(6) 0.012(6) -0.024(7)
C16 0.048(6) 0.059(7) 0.050(7) -0.022(6) -0.002(5) -0.015(5)
C121 0.050(6) 0.054(6) 0.054(7) -0.021(5) -0.010(5) -0.020(5)
C122 0.037(6) 0.047(6) 0.056(7) -0.005(5) -0.014(5) 0.001(5)
C123 0.031(5) 0.057(6) 0.056(7) -0.010(5) -0.013(5) -0.005(5)
C124 0.044(6) 0.048(6) 0.061(7) -0.015(5) -0.011(5) -0.007(5)
C125 0.035(6) 0.068(7) 0.089(9) -0.025(7) -0.016(6) 0.005(6)
C126 0.045(6) 0.056(7) 0.070(8) -0.005(6) -0.009(6) -0.009(6)
C127 0.046(6) 0.081(8) 0.059(7) -0.028(6) 0.005(6) -0.014(6)
C128 0.080(9) 0.133(12) 0.158(14) -0.071(11) 0.048(9) -0.060(9)
C129 0.072(8) 0.138(11) 0.096(10) -0.048(9) 0.021(8) -0.038(8)
C130 0.072(9) 0.121(11) 0.105(11) -0.029(9) 0.016(8) 0.016(8)
C161 0.054(6) 0.050(6) 0.038(6) -0.011(5) 0.009(5) -0.024(5)
C162 0.051(6) 0.068(7) 0.051(6) -0.018(5) 0.020(5) -0.031(6)
C163 0.066(7) 0.059(7) 0.067(7) -0.023(6) 0.009(6) -0.031(6)
C164 0.067(8) 0.083(8) 0.050(7) -0.023(6) -0.005(6) -0.023(7)
C165 0.048(6) 0.072(8) 0.070(8) -0.024(6) 0.000(6) -0.004(6)
C166 0.048(6) 0.079(8) 0.057(7) -0.024(6) 0.001(6) -0.026(6)
C167 0.088(9) 0.053(7) 0.079(9) -0.024(6) -0.003(7) -0.014(7)
C168 0.185(17) 0.076(9) 0.117(12) 0.002(9) 0.036(12) -0.017(10)
C169 0.188(16) 0.086(9) 0.119(12) -0.046(9) -0.022(12) -0.036(10)
C170 0.087(11) 0.094(11) 0.28(2) -0.070(13) -0.025(13) 0.013(10)
N3 0.060(5) 0.059(5) 0.065(6) -0.012(4) -0.019(5) -0.015(5)
B3 0.049(7) 0.056(7) 0.061(8) -0.019(6) -0.004(6) -0.017(6)
C31 0.059(7) 0.068(7) 0.049(7) -0.016(6) -0.005(6) -0.026(6)
C32 0.084(8) 0.080(9) 0.056(8) -0.022(7) 0.008(7) -0.036(7)
C33 0.106(10) 0.122(12) 0.062(8) -0.028(9) 0.022(8) -0.076(10)
C34 0.104(11) 0.112(12) 0.083(10) -0.038(10) 0.035(9) -0.046(10)
C35 0.122(12) 0.077(9) 0.072(9) -0.026(8) 0.006(9) -0.014(9)
C36 0.086(8) 0.067(8) 0.051(7) -0.016(6) 0.013(7) -0.032(7)
F32 0.127(6) 0.088(5) 0.084(5) -0.028(4) 0.016(4) -0.069(4)
F33 0.160(7) 0.183(8) 0.093(6) -0.048(5) 0.056(6) -0.119(7)
F34 0.161(8) 0.184(8) 0.115(7) -0.075(6) 0.075(6) -0.036(7)
F35 0.194(9) 0.085(5) 0.103(6) -0.048(5) 0.030(6) -0.021(6)
F36 0.118(5) 0.073(4) 0.069(4) -0.021(3) 0.016(4) -0.048(4)
C41 0.049(6) 0.067(7) 0.061(7) -0.023(6) -0.004(6) -0.027(6)
C42 0.067(8) 0.081(8) 0.055(7) -0.029(7) 0.000(7) -0.042(7)
C43 0.065(8) 0.060(7) 0.077(9) -0.022(7) -0.019(7) -0.027(7)
C44 0.106(11) 0.087(9) 0.049(8) -0.012(7) -0.003(8) -0.046(9)
C45 0.070(8) 0.072(8) 0.070(9) -0.027(7) 0.005(7) -0.028(7)
C46 0.057(7) 0.066(7) 0.070(8) -0.023(7) -0.002(7) -0.027(6)
F42 0.058(4) 0.077(4) 0.075(4) -0.022(3) 0.001(3) -0.011(3)
F43 0.102(5) 0.070(4) 0.105(5) -0.002(4) -0.030(5) -0.022(4)
F44 0.150(7) 0.115(5) 0.062(5) 0.008(4) -0.001(5) -0.070(5)
F45 0.114(6) 0.136(6) 0.094(5) -0.045(5) 0.043(5) -0.062(5)
F46 0.068(4) 0.095(5) 0.080(5) -0.027(4) 0.011(4) -0.012(4)
C51 0.063(7) 0.080(8) 0.081(9) -0.032(7) -0.001(7) -0.034(7)
C52 0.092(10) 0.113(11) 0.063(9) -0.024(8) -0.025(8) -0.035(9)
C53 0.079(11) 0.23(2) 0.108(13) -0.079(14) 0.002(10) -0.096(13)
C54 0.097(14) 0.26(3) 0.17(2) -0.10(2) -0.037(14) -0.078(17)
C55 0.095(12) 0.168(16) 0.087(11) -0.045(11) -0.051(10) -0.014(12)
C56 0.077(9) 0.104(11) 0.071(9) -0.020(8) -0.014(8) -0.023(8)
F52 0.122(6) 0.158(7) 0.093(6) -0.030(5) 0.002(5) -0.099(6)
F53 0.155(8) 0.281(12) 0.164(9) -0.063(9) -0.001(7) -0.163(9)
F54 0.105(7) 0.352(15) 0.207(11) -0.104(11) -0.057(7) -0.096(9)
F55 0.144(8) 0.191(9) 0.131(8) -0.027(7) -0.085(7) -0.031(7)
F56 0.127(6) 0.098(5) 0.076(5) 0.002(4) -0.043(5) -0.045(5)
B4 0.047(7) 0.051(7) 0.053(7) -0.011(6) -0.007(6) -0.010(6)
C61 0.052(7) 0.052(6) 0.056(7) -0.012(5) 0.001(6) -0.015(6)
C62 0.058(8) 0.078(9) 0.087(9) -0.019(7) 0.000(7) -0.015(7)
C63 0.067(10) 0.080(9) 0.116(12) -0.035(9) 0.000(9) 0.008(8)
C64 0.092(13) 0.129(14) 0.136(15) -0.069(12) 0.019(11) 0.005(11)
C65 0.109(12) 0.101(10) 0.070(9) -0.046(8) 0.002(9) -0.023(10)
C66 0.063(8) 0.061(7) 0.075(8) -0.026(7) 0.011(7) -0.001(7)
F62 0.047(4) 0.100(5) 0.138(7) -0.032(5) -0.013(4) -0.014(4)
F63 0.057(5) 0.161(8) 0.201(9) -0.070(7) 0.009(5) 0.010(5)
F64 0.147(8) 0.165(8) 0.214(10) -0.125(8) 0.008(7) 0.052(7)
F65 0.148(8) 0.121(6) 0.147(8) -0.085(6) -0.018(6) 0.003(6)
F66 0.089(5) 0.084(4) 0.068(4) -0.038(3) -0.008(4) -0.012(4)
C71 0.052(6) 0.050(6) 0.048(6) -0.010(5) -0.012(5) -0.012(5)
C72 0.054(7) 0.073(8) 0.057(7) -0.024(6) 0.000(6) -0.018(6)
C73 0.069(8) 0.064(7) 0.051(7) -0.009(6) -0.002(6) -0.012(7)
C74 0.082(9) 0.071(8) 0.066(8) -0.014(7) 0.002(7) -0.040(7)
C75 0.069(8) 0.095(9) 0.069(8) -0.024(7) -0.009(7) -0.042(8)
C76 0.063(7) 0.067(7) 0.047(7) -0.016(6) -0.002(6) -0.018(6)
F72 0.056(4) 0.075(4) 0.075(4) 0.000(3) -0.019(3) -0.019(3)
F73 0.095(5) 0.078(4) 0.087(5) 0.009(4) -0.015(4) -0.026(4)
F74 0.129(6) 0.104(5) 0.092(5) 0.007(4) -0.001(5) -0.071(5)
F75 0.102(5) 0.125(6) 0.089(5) -0.016(4) -0.011(4) -0.073(5)
F76 0.066(4) 0.088(4) 0.069(4) -0.010(3) -0.019(3) -0.034(3)
C81 0.041(6) 0.060(6) 0.049(7) -0.017(5) -0.007(5) -0.015(5)
C82 0.073(8) 0.060(7) 0.040(6) -0.020(5) -0.002(6) -0.022(6)
C83 0.065(8) 0.057(7) 0.082(9) -0.026(7) -0.025(8) -0.009(7)
C84 0.087(9) 0.043(7) 0.073(9) -0.013(6) -0.046(8) -0.008(7)
C85 0.093(10) 0.058(7) 0.055(8) -0.017(6) -0.010(7) -0.017(7)
C86 0.058(7) 0.062(7) 0.058(8) -0.012(6) -0.002(6) -0.028(6)
F82 0.060(4) 0.084(4) 0.080(5) -0.038(4) -0.001(3) -0.011(3)
F83 0.068(4) 0.085(5) 0.123(6) -0.041(4) -0.031(4) 0.011(4)
F84 0.127(6) 0.069(4) 0.112(6) -0.023(4) -0.061(5) 0.008(4)
F85 0.149(7) 0.077(4) 0.056(4) -0.004(3) -0.019(4) -0.039(4)
F86 0.083(5) 0.081(4) 0.061(4) -0.018(3) 0.009(4) -0.022(4)
O1 0.19(2) 0.053(9) 0.091(13) -0.006(9) 0.020(13) -0.031(11)
O2 0.31(4) 0.39(4) 0.12(2) -0.14(2) 0.15(2) -0.10(3)

loop_
_atom_type_symbol
_atom_type_description
_atom_type_scat_dispersion_real
_atom_type_scat_dispersion_imag
_atom_type_scat_source
C C 0.0033 0.0016 'International Tables Vol C Tables 4.2.6.8 and 6.1.1.4'
H H 0.0000 0.0000 'International Tables Vol C Tables 4.2.6.8 and 6.1.1.4'
N N 0.0061 0.0033 'International Tables Vol C Tables 4.2.6.8 and 6.1.1.4'
O O 0.0106 0.0060 'International Tables Vol C Tables 4.2.6.8 and 6.1.1.4'
F F 0.0171 0.0103 'International Tables Vol C Tables 4.2.6.8 and 6.1.1.4'
Au Au -2.0133 8.8022 'International Tables Vol C Tables 4.2.6.8 and 6.1.1.4'
S S 0.1246 0.1234 'International Tables Vol C Tables 4.2.6.8 and 6.1.1.4'
B B 0.0013 0.0007 'International Tables Vol C Tables 4.2.6.8 and 6.1.1.4'

loop_
_geom_angle_atom_site_label_1
_geom_angle_atom_site_label_2
_geom_angle_atom_site_label_3
_geom_angle
_geom_angle_site_symmetry_3
C122 Au N11 81.2(3) .
C122 Au S1 94.3(3) .
N11 Au S1 174.4(2) .
C122 Au S1 163.4(3) 2_666
N11 Au S1 101.2(2) 2_666
S1 Au S1 84.02(8) 2_666
C1 S1 Au 103.1(3) .
C1 S1 Au 98.9(2) 2_666
Au S1 Au 95.98(8) 2_666
C2 C1 C6 110.3(8) .
C2 C1 C7 110.4(8) .
C6 C1 C7 106.1(9) .
C2 C1 S1 109.6(7) .
C6 C1 S1 111.7(6) .
C7 C1 S1 108.7(5) .
C1 C2 C3 111.9(9) .
C1 C2 H2A 109.2 .
C3 C2 H2A 109.2 .
C1 C2 H2B 109.2 .
C3 C2 H2B 109.2 .
H2A C2 H2B 107.9 .
C4 C3 C2 109.5(10) .
C4 C3 C10 108.6(10) .
C2 C3 C10 108.0(9) .
C4 C3 H3 110.2 .
C2 C3 H3 110.2 .
C10 C3 H3 110.2 .
C5 C4 C3 110.9(9) .
C5 C4 H4A 109.5 .
C3 C4 H4A 109.5 .
C5 C4 H4B 109.5 .
C3 C4 H4B 109.5 .
H4A C4 H4B 108.0 .
C4 C5 C9 110.4(11) .
C4 C5 C6 111.0(11) .
C9 C5 C6 106.3(10) .
C4 C5 H5 109.7 .
C9 C5 H5 109.7 .
C6 C5 H5 109.7 .
C1 C6 C5 109.4(9) .
C1 C6 H6A 109.8 .
C5 C6 H6A 109.8 .
C1 C6 H6B 109.8 .
C5 C6 H6B 109.8 .
H6A C6 H6B 108.2 .
C1 C7 C8 109.2(8) .
C1 C7 H7A 109.8 .
C8 C7 H7A 109.8 .
C1 C7 H7B 109.8 .
C8 C7 H7B 109.8 .
H7A C7 H7B 108.3 .
C10 C8 C9 112.3(10) .
C10 C8 C7 106.6(11) .
C9 C8 C7 107.5(10) .
C10 C8 H8 110.1 .
C9 C8 H8 110.1 .
C7 C8 H8 110.1 .
C5 C9 C8 111.0(11) .
C5 C9 H9A 109.4 .
C8 C9 H9A 109.4 .
C5 C9 H9B 109.4 .
C8 C9 H9B 109.4 .
H9A C9 H9B 108.0 .
C8 C10 C3 110.5(9) .
C8 C10 H10A 109.6 .
C3 C10 H10A 109.6 .
C8 C10 H10B 109.6 .
C3 C10 H10B 109.6 .
H10A C10 H10B 108.1 .
C12 N11 C16 122.6(8) .
C12 N11 Au 112.3(6) .
C16 N11 Au 125.0(6) .
C13 C12 N11 120.1(9) .
C13 C12 C121 125.5(9) .
N11 C12 C121 114.2(8) .
C12 C13 C14 119.5(10) .
C12 C13 H13 120.3 .
C14 C13 H13 120.3 .
C15 C14 C13 119.3(10) .
C15 C14 H14 120.3 .
C13 C14 H14 120.3 .
C14 C15 C16 122.1(10) .
C14 C15 H15 119.0 .
C16 C15 H15 119.0 .
N11 C16 C15 115.6(8) .
N11 C16 C161 121.4(8) .
C15 C16 C161 122.7(9) .
C126 C121 C122 117.7(9) .
C126 C121 C12 123.9(9) .
C122 C121 C12 118.1(8) .
C123 C122 C121 120.6(8) .
C123 C122 Au 128.8(7) .
C121 C122 Au 109.6(7) .
C122 C123 C124 122.0(9) .
C122 C123 H123 119.0 .
C124 C123 H123 119.0 .
C123 C124 C125 117.3(10) .
C123 C124 C127 120.8(9) .
C125 C124 C127 121.8(9) .
C126 C125 C124 122.1(9) .
C126 C125 H125 118.9 .
C124 C125 H125 118.9 .
C121 C126 C125 120.2(10) .
C121 C126 H126 119.9 .
C125 C126 H126 119.9 .
C129 C127 C130 107.6(10) .
C129 C127 C128 109.0(10) .
C130 C127 C128 109.5(10) .
C129 C127 C124 109.7(9) .
C130 C127 C124 113.6(9) .
C128 C127 C124 107.4(9) .
C127 C128 H12A 109.5 .
C127 C128 H12B 109.5 .
H12A C128 H12B 109.5 .
C127 C128 H12C 109.5 .
H12A C128 H12C 109.5 .
H12B C128 H12C 109.5 .
C127 C129 H12D 109.5 .
C127 C129 H12E 109.5 .
H12D C129 H12E 109.5 .
C127 C129 H12F 109.5 .
H12D C129 H12F 109.5 .
H12E C129 H12F 109.5 .
C127 C130 H13A 109.5 .
C127 C130 H13B 109.5 .
H13A C130 H13B 109.5 .
C127 C130 H13C 109.5 .
H13A C130 H13C 109.5 .
H13B C130 H13C 109.5 .
C166 C161 C162 117.6(9) .
C166 C161 C16 122.9(9) .
C162 C161 C16 118.8(8) .
C163 C162 C161 122.0(9) .
C163 C162 H162 119.0 .
C161 C162 H162 119.0 .
C162 C163 C164 120.8(10) .
C162 C163 H163 119.6 .
C164 C163 H163 119.6 .
C165 C164 C163 117.0(10) .
C165 C164 C167 122.5(10) .
C163 C164 C167 120.5(11) .
C164 C165 C166 124.0(10) .
C164 C165 H165 118.0 .
C166 C165 H165 118.0 .
C165 C166 C161 118.4(10) .
C165 C166 H166 120.8 .
C161 C166 H166 120.8 .
C170 C167 C168 108.4(11) .
C170 C167 C169 109.5(12) .
C168 C167 C169 107.4(11) .
C170 C167 C164 113.0(11) .
C168 C167 C164 112.5(10) .
C169 C167 C164 105.9(9) .
C167 C168 H16A 109.5 .
C167 C168 H16B 109.5 .
H16A C168 H16B 109.5 .
C167 C168 H16C 109.5 .
H16A C168 H16C 109.5 .
H16B C168 H16C 109.5 .
C167 C169 H16D 109.5 .
C167 C169 H16E 109.5 .
H16D C169 H16E 109.5 .
C167 C169 H16F 109.5 .
H16D C169 H16F 109.5 .
H16E C169 H16F 109.5 .
C167 C170 H17A 109.5 .
C167 C170 H17B 109.5 .
H17A C170 H17B 109.5 .
C167 C170 H17C 109.5 .
H17A C170 H17C 109.5 .
H17B C170 H17C 109.5 .
B3 N3 B4 134.1(7) .
B3 N3 H3A 103.7 .
B4 N3 H3A 103.7 .
B3 N3 H3B 103.7 .
B4 N3 H3B 103.7 .
H3A N3 H3B 105.3 .
N3 B3 C41 107.2(8) .
N3 B3 C31 114.5(9) .
C41 B3 C31 114.6(8) .
N3 B3 C51 104.9(8) .
C41 B3 C51 110.5(9) .
C31 B3 C51 104.6(8) .
C32 C31 C36 113.2(10) .
C32 C31 B3 127.2(10) .
C36 C31 B3 119.4(10) .
F32 C32 C31 121.4(10) .
F32 C32 C33 114.9(11) .
C31 C32 C33 123.7(11) .
C34 C33 F33 120.6(13) .
C34 C33 C32 120.0(12) .
F33 C33 C32 119.3(13) .
C33 C34 F34 120.3(14) .
C33 C34 C35 120.3(13) .
F34 C34 C35 119.3(14) .
F35 C35 C34 122.1(13) .
F35 C35 C36 119.4(13) .
C34 C35 C36 118.5(13) .
F36 C36 C31 120.1(10) .
F36 C36 C35 115.9(11) .
C31 C36 C35 124.1(11) .
C46 C41 C42 111.8(10) .
C46 C41 B3 120.8(10) .
C42 C41 B3 127.4(9) .
F42 C42 C43 115.3(10) .
F42 C42 C41 120.5(9) .
C43 C42 C41 124.1(10) .
F43 C43 C44 121.4(11) .
F43 C43 C42 119.7(11) .
C44 C43 C42 119.0(11) .
F44 C44 C45 122.9(12) .
F44 C44 C43 117.8(12) .
C45 C44 C43 119.2(11) .
F45 C45 C44 118.3(11) .
F45 C45 C46 121.4(11) .
C44 C45 C46 120.2(11) .
F46 C46 C45 116.9(10) .
F46 C46 C41 117.5(10) .
C45 C46 C41 125.6(11) .
C56 C51 C52 111.6(12) .
C56 C51 B3 121.2(11) .
C52 C51 B3 126.7(11) .
F52 C52 C53 115.5(15) .
F52 C52 C51 121.0(11) .
C53 C52 C51 123.4(14) .
C54 C53 C52 124.5(18) .
C54 C53 F53 116.0(16) .
C52 C53 F53 119.4(18) .
F54 C54 C53 125(2) .
F54 C54 C55 121(2) .
C53 C54 C55 114.3(16) .
F55 C55 C56 118.9(18) .
F55 C55 C54 119.9(17) .
C56 C55 C54 121.1(17) .
F56 C56 C55 116.2(14) .
F56 C56 C51 119.1(12) .
C55 C56 C51 124.6(15) .
N3 B4 C81 109.9(8) .
N3 B4 C71 109.7(8) .
C81 B4 C71 114.2(8) .
N3 B4 C61 110.9(8) .
C81 B4 C61 110.6(8) .
C71 B4 C61 101.3(7) .
C66 C61 C62 112.5(11) .
C66 C61 B4 118.8(9) .
C62 C61 B4 128.0(11) .
F62 C62 C61 121.8(11) .
F62 C62 C63 113.9(12) .
C61 C62 C63 124.3(13) .
C64 C63 F63 120.3(14) .
C64 C63 C62 119.7(14) .
F63 C63 C62 120.0(15) .
F64 C64 C63 120.2(16) .
F64 C64 C65 120.5(18) .
C63 C64 C65 119.3(14) .
C64 C65 C66 118.7(14) .
C64 C65 F65 120.9(14) .
C66 C65 F65 120.4(14) .
F66 C66 C61 120.2(9) .
F66 C66 C65 114.2(12) .
C61 C66 C65 125.5(12) .
C72 C71 C76 111.3(9) .
C72 C71 B4 119.7(9) .
C76 C71 B4 127.6(9) .
F72 C72 C73 114.8(9) .
F72 C72 C71 118.7(10) .
C73 C72 C71 126.5(10) .
F73 C73 C72 122.2(11) .
F73 C73 C74 119.5(11) .
C72 C73 C74 118.3(10) .
F74 C74 C75 120.0(11) .
F74 C74 C73 120.5(11) .
C75 C74 C73 119.5(11) .
F75 C75 C74 121.0(11) .
F75 C75 C76 118.6(11) .
C74 C75 C76 120.3(11) .
F76 C76 C75 115.5(10) .
F76 C76 C71 120.3(10) .
C75 C76 C71 124.1(10) .
C86 C81 C82 112.9(9) .
C86 C81 B4 125.6(8) .
C82 C81 B4 121.4(9) .
F82 C82 C83 115.8(9) .
F82 C82 C81 119.8(9) .
C83 C82 C81 124.3(10) .
F83 C83 C84 121.2(10) .
F83 C83 C82 120.6(11) .
C84 C83 C82 118.1(10) .
F84 C84 C85 119.8(12) .
F84 C84 C83 120.0(11) .
C85 C84 C83 120.2(10) .
F85 C85 C84 119.9(10) .
F85 C85 C86 121.7(11) .
C84 C85 C86 118.4(11) .
F86 C86 C81 120.3(9) .
F86 C86 C85 113.9(10) .
C81 C86 C85 125.8(10) .

loop_
_geom_bond_atom_site_label_1
_geom_bond_atom_site_label_2
_geom_bond_distance
_geom_bond_site_symmetry_2
Au C122 2.066(8) .
Au N11 2.108(7) .
Au S1 2.323(2) .
Au S1 2.469(2) 2_666
S1 C1 1.880(9) .
S1 Au 2.469(2) 2_666
C1 C2 1.452(12) .
C1 C6 1.522(12) .
C1 C7 1.542(12) .
C2 C3 1.516(14) .
C2 H2A 0.9700 .
C2 H2B 0.9700 .
C3 C4 1.497(14) .
C3 C10 1.542(15) .
C3 H3 0.9800 .
C4 C5 1.465(16) .
C4 H4A 0.9700 .
C4 H4B 0.9700 .
C5 C9 1.487(16) .
C5 C6 1.562(14) .
C5 H5 0.9800 .
C6 H6A 0.9700 .
C6 H6B 0.9700 .
C7 C8 1.578(14) .
C7 H7A 0.9700 .
C7 H7B 0.9700 .
C8 C10 1.470(16) .
C8 C9 1.501(16) .
C8 H8 0.9800 .
C9 H9A 0.9700 .
C9 H9B 0.9700 .
C10 H10A 0.9700 .
C10 H10B 0.9700 .
N11 C12 1.363(10) .
N11 C16 1.371(11) .
C12 C13 1.357(12) .
C12 C121 1.487(12) .
C13 C14 1.380(13) .
C13 H13 0.9300 .
C14 C15 1.371(13) .
C14 H14 0.9300 .
C15 C16 1.395(13) .
C15 H15 0.9300 .
C16 C161 1.433(12) .
C121 C126 1.361(11) .
C121 C122 1.423(12) .
C122 C123 1.358(12) .
C123 C124 1.359(11) .
C123 H123 0.9300 .
C124 C125 1.390(13) .
C124 C127 1.539(13) .
C125 C126 1.380(13) .
C125 H125 0.9300 .
C126 H126 0.9300 .
C127 C129 1.493(14) .
C127 C130 1.525(13) .
C127 C128 1.526(14) .
C128 H12A 0.9600 .
C128 H12B 0.9600 .
C128 H12C 0.9600 .
C129 H12D 0.9600 .
C129 H12E 0.9600 .
C129 H12F 0.9600 .
C130 H13A 0.9600 .
C130 H13B 0.9600 .
C130 H13C 0.9600 .
C161 C166 1.402(12) .
C161 C162 1.402(12) .
C162 C163 1.377(12) .
C162 H162 0.9300 .
C163 C164 1.391(13) .
C163 H163 0.9300 .
C164 C165 1.368(14) .
C164 C167 1.531(14) .
C165 C166 1.399(12) .
C165 H165 0.9300 .
C166 H166 0.9300 .
C167 C170 1.476(16) .
C167 C168 1.509(15) .
C167 C169 1.511(15) .
C168 H16A 0.9600 .
C168 H16B 0.9600 .
C168 H16C 0.9600 .
C169 H16D 0.9600 .
C169 H16E 0.9600 .
C169 H16F 0.9600 .
C170 H17A 0.9600 .
C170 H17B 0.9600 .
C170 H17C 0.9600 .
N3 B3 1.619(13) .
N3 B4 1.636(13) .
N3 H3A 0.8900 .
N3 H3B 0.8900 .
B3 C41 1.632(15) .
B3 C31 1.634(15) .
B3 C51 1.669(15) .
C31 C32 1.373(14) .
C31 C36 1.389(13) .
C32 F32 1.344(12) .
C32 C33 1.393(15) .
C33 C34 1.328(16) .
C33 F33 1.350(13) .
C34 F34 1.356(14) .
C34 C35 1.360(17) .
C35 F35 1.350(14) .
C35 C36 1.393(15) .
C36 F36 1.340(11) .
C41 C46 1.399(13) .
C41 C42 1.411(13) .
C42 F42 1.360(11) .
C42 C43 1.389(14) .
C43 F43 1.331(11) .
C43 C44 1.387(15) .
C44 F44 1.335(12) .
C44 C45 1.353(14) .
C45 F45 1.337(12) .
C45 C46 1.355(14) .
C46 F46 1.335(11) .
C51 C56 1.379(15) .
C51 C52 1.387(16) .
C52 F52 1.349(13) .
C52 C53 1.354(17) .
C53 C54 1.34(2) .
C53 F53 1.362(17) .
C54 F54 1.311(17) .
C54 C55 1.39(2) .
C55 F55 1.359(17) .
C55 C56 1.374(17) .
C56 F56 1.349(14) .
B4 C81 1.639(13) .
B4 C71 1.661(14) .
B4 C61 1.664(14) .
C61 C66 1.362(14) .
C61 C62 1.364(14) .
C62 F62 1.358(13) .
C62 C63 1.383(16) .
C63 C64 1.337(19) .
C63 F63 1.352(14) .
C64 F64 1.333(15) .
C64 C65 1.357(18) .
C65 C66 1.370(15) .
C65 F65 1.373(14) .
C66 F66 1.352(12) .
C71 C72 1.396(12) .
C71 C76 1.415(13) .
C72 F72 1.356(11) .
C72 C73 1.372(14) .
C73 F73 1.336(11) .
C73 C74 1.379(14) .
C74 F74 1.347(11) .
C74 C75 1.362(14) .
C75 F75 1.340(12) .
C75 C76 1.375(14) .
C76 F76 1.345(10) .
C81 C86 1.362(13) .
C81 C82 1.403(12) .
C82 F82 1.345(10) .
C82 C83 1.385(13) .
C83 F83 1.333(12) .
C83 C84 1.378(15) .
C84 F84 1.341(11) .
C84 C85 1.374(15) .
C85 F85 1.345(12) .
C85 C86 1.376(13) .
C86 F86 1.353(11) .

loop_
_geom_hbond_atom_site_label_D
_geom_hbond_atom_site_label_H
_geom_hbond_atom_site_label_A
_geom_hbond_distance_DH
_geom_hbond_distance_HA
_geom_hbond_distance_DA
_geom_hbond_angle_DHA
_geom_hbond_site_symmetry_A
C5 H5 F84 0.98 2.51 3.236(12) 131.0 2_656
C9 H9A F85 0.97 2.47 3.406(14) 161.2 .
C10 H10B F64 0.97 2.37 3.323(13) 167.4 2_566
C13 H13 F54 0.93 2.55 3.036(13) 112.9 2_565
C14 H14 F35 0.93 2.55 3.233(13) 130.2 1_565
N3 H3B F32 0.89 2.17 2.791(10) 125.8 .
N3 H3A F46 0.89 2.47 2.963(10) 115.6 .
N3 H3B F56 0.89 2.20 2.772(10) 121.6 .
N3 H3A F62 0.89 1.94 2.757(10) 151.7 .
N3 H3B F72 0.89 2.24 2.813(9) 121.6 .

loop_
_geom_torsion_atom_site_label_1
_geom_torsion_atom_site_label_2
_geom_torsion_atom_site_label_3
_geom_torsion_atom_site_label_4
_geom_torsion
_geom_torsion_site_symmetry_1
Au S1 C1 C2 -174.4(6) .
Au S1 C1 C2 87.3(6) 2_666
Au S1 C1 C6 63.0(7) .
Au S1 C1 C6 -35.3(7) 2_666
Au S1 C1 C7 -53.6(7) .
Au S1 C1 C7 -151.9(6) 2_666
C6 C1 C2 C3 -58.8(12) .
C7 C1 C2 C3 58.1(11) .
S1 C1 C2 C3 177.8(8) .
C1 C2 C3 C4 59.4(13) .
C1 C2 C3 C10 -58.7(13) .
C2 C3 C4 C5 -58.1(14) .
C10 C3 C4 C5 59.7(13) .
C3 C4 C5 C9 -60.6(14) .
C3 C4 C5 C6 57.1(14) .
C2 C1 C6 C5 55.6(13) .
C7 C1 C6 C5 -64.0(12) .
S1 C1 C6 C5 177.8(8) .
C4 C5 C6 C1 -55.2(14) .
C9 C5 C6 C1 64.9(13) .
C2 C1 C7 C8 -58.0(12) .
C6 C1 C7 C8 61.5(11) .
S1 C1 C7 C8 -178.3(8) .
C1 C7 C8 C10 60.1(12) .
C1 C7 C8 C9 -60.4(14) .
C4 C5 C9 C8 56.5(13) .
C6 C5 C9 C8 -64.0(13) .
C10 C8 C9 C5 -54.5(14) .
C7 C8 C9 C5 62.4(14) .
C9 C8 C10 C3 54.4(14) .
C7 C8 C10 C3 -63.0(12) .
C4 C3 C10 C8 -56.3(13) .
C2 C3 C10 C8 62.4(13) .
C16 N11 C12 C13 -9.0(14) .
Au N11 C12 C13 167.9(8) .
C16 N11 C12 C121 166.5(8) .
Au N11 C12 C121 -16.6(9) .
N11 C12 C13 C14 1.3(16) .
C121 C12 C13 C14 -173.7(9) .
C12 C13 C14 C15 4.0(17) .
C13 C14 C15 C16 -1.8(17) .
C12 N11 C16 C15 10.7(13) .
Au N11 C16 C15 -165.8(7) .
C12 N11 C16 C161 -162.6(8) .
Au N11 C16 C161 20.9(12) .
C14 C15 C16 N11 -5.2(16) .
C14 C15 C16 C161 168.0(10) .
C13 C12 C121 C126 3.3(16) .
N11 C12 C121 C126 -171.9(9) .
C13 C12 C121 C122 177.2(10) .
N11 C12 C121 C122 2.0(12) .
C126 C121 C122 C123 -2.4(15) .
C12 C121 C122 C123 -176.7(9) .
C126 C121 C122 Au -172.0(7) .
C12 C121 C122 Au 13.7(11) .
C121 C122 C123 C124 2.9(16) .
Au C122 C123 C124 170.4(7) .
C122 C123 C124 C125 -1.4(15) .
C122 C123 C124 C127 174.8(10) .
C123 C124 C125 C126 -0.6(16) .
C127 C124 C125 C126 -176.8(10) .
C122 C121 C126 C125 0.4(15) .
C12 C121 C126 C125 174.3(9) .
C124 C125 C126 C121 1.1(17) .
C123 C124 C127 C129 48.0(13) .
C125 C124 C127 C129 -136.0(11) .
C123 C124 C127 C130 168.4(10) .
C125 C124 C127 C130 -15.5(15) .
C123 C124 C127 C128 -70.4(12) .
C125 C124 C127 C128 105.7(12) .
N11 C16 C161 C166 -141.6(9) .
C15 C16 C161 C166 45.5(15) .
N11 C16 C161 C162 48.2(13) .
C15 C16 C161 C162 -124.7(11) .
C166 C161 C162 C163 -4.8(15) .
C16 C161 C162 C163 166.0(9) .
C161 C162 C163 C164 1.2(16) .
C162 C163 C164 C165 4.0(16) .
C162 C163 C164 C167 -172.2(10) .
C163 C164 C165 C166 -5.8(16) .
C167 C164 C165 C166 170.3(10) .
C164 C165 C166 C161 2.3(16) .
C162 C161 C166 C165 3.1(14) .
C16 C161 C166 C165 -167.3(9) .
C165 C164 C167 C170 24.8(17) .
C163 C164 C167 C170 -159.3(12) .
C165 C164 C167 C168 147.9(12) .
C163 C164 C167 C168 -36.2(16) .
C165 C164 C167 C169 -95.1(13) .
C163 C164 C167 C169 80.9(13) .
B4 N3 B3 C41 42.4(14) .
B4 N3 B3 C31 -86.0(13) .
B4 N3 B3 C51 159.8(10) .
N3 B3 C31 C32 -7.0(15) .
C41 B3 C31 C32 -131.5(11) .
C51 B3 C31 C32 107.3(12) .
N3 B3 C31 C36 179.6(9) .
C41 B3 C31 C36 55.0(13) .
C51 B3 C31 C36 -66.1(12) .
C36 C31 C32 F32 175.4(10) .
B3 C31 C32 F32 1.6(17) .
C36 C31 C32 C33 -3.2(16) .
B3 C31 C32 C33 -176.9(11) .
F32 C32 C33 C34 -179.6(12) .
C31 C32 C33 C34 -1(2) .
F32 C32 C33 F33 1.8(17) .
C31 C32 C33 F33 -179.5(10) .
F33 C33 C34 F34 0(2) .
C32 C33 C34 F34 -178.3(12) .
F33 C33 C34 C35 -176.8(12) .
C32 C33 C34 C35 5(2) .
C33 C34 C35 F35 176.9(13) .
F34 C34 C35 F35 0(2) .
C33 C34 C35 C36 -4(2) .
F34 C34 C35 C36 179.0(12) .
C32 C31 C36 F36 -175.7(9) .
B3 C31 C36 F36 -1.4(15) .
C32 C31 C36 C35 3.9(16) .
B3 C31 C36 C35 178.2(11) .
F35 C35 C36 F36 -1.7(17) .
C34 C35 C36 F36 179.1(11) .
F35 C35 C36 C31 178.7(11) .
C34 C35 C36 C31 -1(2) .
N3 B3 C41 C46 61.8(12) .
C31 B3 C41 C46 -169.8(9) .
C51 B3 C41 C46 -51.9(13) .
N3 B3 C41 C42 -120.9(10) .
C31 B3 C41 C42 7.4(15) .
C51 B3 C41 C42 125.3(10) .
C46 C41 C42 F42 -176.3(8) .
B3 C41 C42 F42 6.3(15) .
C46 C41 C42 C43 0.7(14) .
B3 C41 C42 C43 -176.8(10) .
F42 C42 C43 F43 -2.0(14) .
C41 C42 C43 F43 -179.1(9) .
F42 C42 C43 C44 177.6(9) .
C41 C42 C43 C44 0.5(16) .
F43 C43 C44 F44 -1.7(16) .
C42 C43 C44 F44 178.6(9) .
F43 C43 C44 C45 -179.6(10) .
C42 C43 C44 C45 0.8(17) .
F44 C44 C45 F45 3.0(18) .
C43 C44 C45 F45 -179.2(10) .
F44 C44 C45 C46 178.9(11) .
C43 C44 C45 C46 -3.3(18) .
F45 C45 C46 F46 -1.7(16) .
C44 C45 C46 F46 -177.5(10) .
F45 C45 C46 C41 -179.3(10) .
C44 C45 C46 C41 4.9(18) .
C42 C41 C46 F46 179.0(8) .
B3 C41 C46 F46 -3.3(14) .
C42 C41 C46 C45 -3.4(15) .
B3 C41 C46 C45 174.2(10) .
N3 B3 C51 C56 50.3(13) .
C41 B3 C51 C56 165.5(10) .
C31 B3 C51 C56 -70.6(13) .
N3 B3 C51 C52 -138.5(11) .
C41 B3 C51 C52 -23.3(15) .
C31 B3 C51 C52 100.6(13) .
C56 C51 C52 F52 177.9(11) .
B3 C51 C52 F52 6.0(19) .
C56 C51 C52 C53 -6.3(19) .
B3 C51 C52 C53 -178.2(12) .
F52 C52 C53 C54 -179.7(17) .
C51 C52 C53 C54 4(3) .
F52 C52 C53 F53 -3(2) .
C51 C52 C53 F53 -178.9(13) .
C52 C53 C54 F54 179.2(15) .
F53 C53 C54 F54 2(3) .
C52 C53 C54 C55 -2(3) .
F53 C53 C54 C55 -179.2(14) .
F54 C54 C55 F55 -2(3) .
C53 C54 C55 F55 179.4(15) .
F54 C54 C55 C56 -178.2(15) .
C53 C54 C55 C56 3(3) .
F55 C55 C56 F56 0(2) .
C54 C55 C56 F56 176.2(15) .
F55 C55 C56 C51 177.4(12) .
C54 C55 C56 C51 -6(3) .
C52 C51 C56 F56 -175.3(11) .
B3 C51 C56 F56 -2.8(17) .
C52 C51 C56 C55 7.5(19) .
B3 C51 C56 C55 179.9(12) .
B3 N3 B4 C81 -7.8(15) .
B3 N3 B4 C71 118.5(11) .
B3 N3 B4 C61 -130.5(10) .
N3 B4 C61 C66 -178.4(9) .
C81 B4 C61 C66 59.3(12) .
C71 B4 C61 C66 -62.1(11) .
N3 B4 C61 C62 -8.7(15) .
C81 B4 C61 C62 -131.0(11) .
C71 B4 C61 C62 107.6(12) .
C66 C61 C62 F62 179.3(10) .
B4 C61 C62 F62 9.1(18) .
C66 C61 C62 C63 -3.4(18) .
B4 C61 C62 C63 -173.7(11) .
F62 C62 C63 C64 179.8(14) .
C61 C62 C63 C64 2(2) .
F62 C62 C63 F63 -1.1(18) .
C61 C62 C63 F63 -178.5(11) .
F63 C63 C64 F64 1(3) .
C62 C63 C64 F64 179.8(12) .
F63 C63 C64 C65 -179.6(13) .
C62 C63 C64 C65 -1(3) .
F64 C64 C65 C66 179.7(13) .
C63 C64 C65 C66 0(2) .
F64 C64 C65 F65 -1(2) .
C63 C64 C65 F65 179.1(14) .
C62 C61 C66 F66 -179.3(9) .
B4 C61 C66 F66 -8.1(15) .
C62 C61 C66 C65 3.0(17) .
B4 C61 C66 C65 174.2(11) .
C64 C65 C66 F66 -179.3(13) .
F65 C65 C66 F66 1.8(17) .
C64 C65 C66 C61 -1(2) .
F65 C65 C66 C61 179.6(11) .
N3 B4 C71 C72 52.2(11) .
C81 B4 C71 C72 176.0(8) .
C61 B4 C71 C72 -65.1(11) .
N3 B4 C71 C76 -142.4(9) .
C81 B4 C71 C76 -18.6(14) .
C61 B4 C71 C76 100.3(11) .
C76 C71 C72 F72 -177.5(8) .
B4 C71 C72 F72 -9.9(13) .
C76 C71 C72 C73 1.5(15) .
B4 C71 C72 C73 169.1(10) .
F72 C72 C73 F73 0.0(15) .
C71 C72 C73 F73 -179.0(9) .
F72 C72 C73 C74 177.1(9) .
C71 C72 C73 C74 -2.0(17) .
F73 C73 C74 F74 -1.6(16) .
C72 C73 C74 F74 -178.7(9) .
F73 C73 C74 C75 179.1(10) .
C72 C73 C74 C75 2.0(17) .
F74 C74 C75 F75 1.4(17) .
C73 C74 C75 F75 -179.2(10) .
F74 C74 C75 C76 178.9(10) .
C73 C74 C75 C76 -1.7(18) .
F75 C75 C76 F76 1.7(15) .
C74 C75 C76 F76 -175.8(10) .
F75 C75 C76 C71 178.9(9) .
C74 C75 C76 C71 1.4(17) .
C72 C71 C76 F76 175.9(8) .
B4 C71 C76 F76 9.5(15) .
C72 C71 C76 C75 -1.1(15) .
B4 C71 C76 C75 -167.6(10) .
N3 B4 C81 C86 -100.0(11) .
C71 B4 C81 C86 136.3(10) .
C61 B4 C81 C86 22.8(14) .
N3 B4 C81 C82 76.8(11) .
C71 B4 C81 C82 -46.9(13) .
C61 B4 C81 C82 -160.4(9) .
C86 C81 C82 F82 175.3(9) .
B4 C81 C82 F82 -1.9(14) .
C86 C81 C82 C83 -6.4(15) .
B4 C81 C82 C83 176.4(10) .
F82 C82 C83 F83 0.0(14) .
C81 C82 C83 F83 -178.4(9) .
F82 C82 C83 C84 -177.2(9) .
C81 C82 C83 C84 4.4(16) .
F83 C83 C84 F84 -0.3(16) .
C82 C83 C84 F84 177.0(9) .
F83 C83 C84 C85 -177.1(9) .
C82 C83 C84 C85 0.1(16) .
F84 C84 C85 F85 -1.5(16) .
C83 C84 C85 F85 175.4(10) .
F84 C84 C85 C86 -178.8(9) .
C83 C84 C85 C86 -1.9(17) .
C82 C81 C86 F86 -175.9(8) .
B4 C81 C86 F86 1.1(16) .
C82 C81 C86 C85 4.4(16) .
B4 C81 C86 C85 -178.5(10) .
F85 C85 C86 F86 2.6(15) .
C84 C85 C86 F86 179.8(9) .
F85 C85 C86 C81 -177.8(10) .
C84 C85 C86 C81 -0.5(17) .
